data_7213005
loop_
_publ_author_name
'Ziessel, Raymond'
'Ulrich, Gilles'
'Lawson, Raphael C.'
'Echegoyen, Luis'

_publ_section_title
;
 Oligopyridine bis(nitronyl nitroxides): synthesis, structures,
 electrochemical, magnetic and electronic properties
;
_journal_issue 7
_journal_name_full 'Journal of Materials Chemistry'
_journal_page_first 1435
_journal_paper_doi 10.1039/a810044f
_journal_volume 9
_journal_year 1999
_chemical_formula_moiety 'C24 H30 N6 O4'
_chemical_formula_sum 'C24 H30 N6 O4'
_chemical_formula_weight 466.54
_chemical_name_systematic ' ?'
_space_group_IT_number 14
_symmetry_cell_setting monoclinic
_symmetry_space_group_name_Hall '-P 2yn'
_symmetry_space_group_name_H-M 'P 1 21/n 1'
_cell_angle_alpha 90
_cell_angle_beta 95.71(2)
_cell_angle_gamma 90
_cell_formula_units_Z 2
_cell_length_a 17.216(5)
_cell_length_b 10.832(3)
_cell_length_c 6.247(2)
_cell_measurement_reflns_used 24
_cell_measurement_temperature 173
_cell_measurement_theta_max 20.5
_cell_measurement_theta_min 19.5
_cell_volume 1159.2(6)
_computing_cell_refinement CAD4_(Enraf-Nonius,_1994)
_computing_data_collection 'Philips/PW1100/16 software 1976'
_computing_data_reduction 'pwredu, local program'
_computing_publication_material CIFGEN_IN_OpenMoleN_(_1997)
_computing_structure_refinement LSFM_OpenMoleN_(_1997)
_computing_structure_solution Direct_methods_(SIR,_Burla_et_al.,_1989)
_diffrn_ambient_temperature 173
_diffrn_measurement_device_type Philips_PW1100
_diffrn_measurement_method \q/2\q
_diffrn_radiation_monochromator graphite
_diffrn_radiation_type Cu-K\a
_diffrn_radiation_wavelength 1.54184
_diffrn_reflns_av_R_equivalents 0
_diffrn_reflns_av_sigmaI/netI 0.333
_diffrn_reflns_limit_h_max 17
_diffrn_reflns_limit_h_min -17
_diffrn_reflns_limit_k_max 10
_diffrn_reflns_limit_k_min 0
_diffrn_reflns_limit_l_max 6
_diffrn_reflns_limit_l_min 0
_diffrn_reflns_number 1469
_diffrn_reflns_theta_max 51.01
_diffrn_reflns_theta_min 3.0
_diffrn_source xray_tube
_diffrn_standards_decay_% 0
_diffrn_standards_interval_time 120
_diffrn_standards_number 3
_exptl_absorpt_coefficient_mu 0.765
_exptl_absorpt_correction_T_max 1.0000
_exptl_absorpt_correction_T_min 0.8246
_exptl_absorpt_correction_type refdelf_(Walker_&_Stuart,_1983)
_exptl_crystal_colour green
_exptl_crystal_density_diffrn 1.34
_exptl_crystal_density_method none
_exptl_crystal_description prism
_exptl_crystal_F_000 496
_exptl_crystal_size_max 0.30
_exptl_crystal_size_mid 0.20
_exptl_crystal_size_min 0.14
_refine_diff_density_max 0.270
_refine_diff_density_min -0.183
_refine_ls_extinction_method none
_refine_ls_goodness_of_fit_all 0.999
_refine_ls_goodness_of_fit_ref 1.113
_refine_ls_hydrogen_treatment noref
_refine_ls_matrix_type full
_refine_ls_number_constraints 0
_refine_ls_number_parameters 154
_refine_ls_number_reflns 1025
_refine_ls_number_restraints 0
_refine_ls_R_factor_all 0.050
_refine_ls_R_factor_gt 0.040
_refine_ls_shift/esd_mean 0.000
_refine_ls_shift/su_max 0.000
_refine_ls_structure_factor_coef F
_refine_ls_weighting_details 'w = 4Fo^2^/(\s^2^(Fo^2^)+0.0016 Fo^4^)+4.0'
_refine_ls_weighting_scheme calc
_refine_ls_wR_factor_all 0.061
_refine_ls_wR_factor_ref 0.060
_reflns_number_gt 1025
_reflns_number_total 1469
_reflns_threshold_expression >3.0\s(I)
_cod_data_source_file 810044fsup1.cif
_cod_data_source_block st547
_cod_depositor_comments
;
The following automatic conversions were performed:

'_refine_ls_weighting_scheme' value '4Fo^2^/(\s^2^(Fo^2^)+0.0016
Fo^4^)+4.0' was changed to 'calc'. New tag
'_refine_ls_weighting_details' was created. The value of the new tag
was set to 'w = 4Fo^2^/(\s^2^(Fo^2^)+0.0016 Fo^4^)+4.0'.

Automatic conversion script
Id: cif_fix_values 3143 2015-03-26 13:38:13Z robertas 
;
_cod_original_cell_volume 1159(1)
_cod_database_code 7213005

loop_
_symmetry_equiv_pos_as_xyz
x,y,z
1/2-x,1/2+y,1/2-z
-x,-y,-z
1/2+x,1/2-y,1/2+z

loop_
_atom_site_label
_atom_site_fract_x
_atom_site_fract_y
_atom_site_fract_z
_atom_site_U_iso_or_equiv
_atom_site_adp_type
_atom_site_calc_flag
_atom_site_calc_attached_atom
_atom_site_type_symbol
C1 0.5171(1) 0.0547(2) 0.5591(4) 0.036(1) Uani ? ? C
C2 0.5465(2) 0.0433(2) 0.7670(4) 0.032(1) Uani ? ? C
C3 0.5797(2) 0.1426(3) 0.8697(4) 0.042(2) Uani ? ? C
C4 0.5851(2) 0.2546(2) 0.7692(4) 0.035(1) Uani ? ? C
C5 0.5517(2) 0.2638(3) 0.5575(5) 0.044(2) Uani ? ? C
N1 0.5179(1) 0.1638(2) 0.4501(4) 0.052(1) Uani ? ? N
C6 0.6225(1) 0.3615(2) 0.8801(4) 0.036(1) Uani ? ? C
N2 0.6136(1) 0.4807(2) 0.8235(3) 0.038(1) Uani ? ? N
C7 0.6552(2) 0.5672(3) 0.9839(4) 0.039(2) Uani ? ? C
C8 0.7127(2) 0.4778(2) 1.1118(4) 0.040(1) Uani ? ? C
N3 0.6745(1) 0.3563(2) 1.0555(4) 0.042(1) Uani ? ? N
O1 0.5676(1) 0.5224(2) 0.6677(3) 0.054(1) Uani ? ? O
C9 0.5925(2) 0.6193(3) 1.1146(6) 0.065(2) Uani ? ? C
C10 0.6922(2) 0.6711(3) 0.8660(5) 0.056(2) Uani ? ? C
C11 0.7925(2) 0.4719(3) 1.0291(6) 0.062(2) Uani ? ? C
C12 0.7209(2) 0.4931(3) 1.3528(5) 0.055(2) Uani ? ? C
O2 0.6980(1) 0.2587(2) 1.1578(4) 0.063(1) Uani ? ? O
H1 0.5439 -0.0334 0.8396 0.0428 Uiso calc C2 H
H2 0.5999 0.1347 1.0161 0.0548 Uiso calc C3 H
H3 0.5522 0.3411 0.4858 0.0584 Uiso calc C5 H
H4 0.6156 0.6751 1.2196 0.0844 Uiso calc C9 H
H5 0.5543 0.6616 1.0215 0.0844 Uiso calc C9 H
H6 0.5683 0.5537 1.1842 0.0844 Uiso calc C9 H
H7 0.7186 0.7258 0.9676 0.0747 Uiso calc C10 H
H8 0.7285 0.6375 0.7766 0.0747 Uiso calc C10 H
H9 0.6528 0.7149 0.7800 0.0747 Uiso calc C10 H
H10 0.8195 0.5472 1.0607 0.0835 Uiso calc C11 H
H11 0.8215 0.4055 1.0969 0.0835 Uiso calc C11 H
H12 0.7866 0.4592 0.8779 0.0835 Uiso calc C11 H
H13 0.7451 0.5701 1.3896 0.0755 Uiso calc C12 H
H14 0.6707 0.4909 1.4035 0.0755 Uiso calc C12 H
H15 0.7520 0.4280 1.4171 0.0755 Uiso calc C12 H

loop_
_atom_site_aniso_label
_atom_site_aniso_U_11
_atom_site_aniso_U_22
_atom_site_aniso_U_33
_atom_site_aniso_U_12
_atom_site_aniso_U_13
_atom_site_aniso_U_23
_atom_site_aniso_type_symbol
C1 0.033(1) 0.032(1) 0.044(1) -0.004(1) 0.008(1) -0.003(1) C
C2 0.043(1) 0.025(1) 0.029(1) -0.007(1) -0.003(1) 0.002(1) C
C3 0.045(2) 0.041(2) 0.040(1) -0.003(1) 0.000(1) -0.001(1) C
C4 0.032(1) 0.037(2) 0.037(1) -0.002(1) 0.000(1) -0.008(1) C
C5 0.051(2) 0.038(2) 0.044(2) -0.009(1) -0.000(1) -0.001(1) C
N1 0.056(2) 0.044(1) 0.055(1) -0.006(1) 0.003(1) -0.004(1) N
C6 0.035(1) 0.035(1) 0.037(1) 0.001(1) 0.001(1) 0.000(1) C
N2 0.038(1) 0.035(1) 0.040(1) -0.003(1) -0.005(1) 0.001(1) N
C7 0.045(2) 0.035(1) 0.038(1) -0.005(1) 0.002(1) -0.008(1) C
C8 0.044(2) 0.035(1) 0.040(1) -0.007(1) -0.001(1) -0.005(1) C
N3 0.049(1) 0.033(1) 0.045(1) 0.001(1) -0.005(1) 0.001(1) N
O1 0.062(1) 0.045(1) 0.058(1) -0.002(1) -0.020(1) 0.006(1) O
C9 0.066(2) 0.053(2) 0.077(2) 0.005(2) 0.015(2) -0.018(2) C
C10 0.071(2) 0.046(2) 0.054(2) -0.017(2) -0.003(2) -0.003(2) C
C11 0.045(2) 0.069(2) 0.077(2) -0.007(2) 0.002(2) -0.007(2) C
C12 0.078(2) 0.051(2) 0.042(2) -0.013(2) -0.009(2) -0.006(2) C
O2 0.083(2) 0.042(1) 0.070(1) -0.002(1) -0.035(1) 0.006(1) O

loop_
_atom_type_symbol
_atom_type_scat_dispersion_real
_atom_type_scat_dispersion_imag
_atom_type_scat_source
C 0.017 0.009 International_Tables_Vol_IV_Table_2.3.1
H 0.000 0.000 International_Tables_Vol_IV_Table_2.3.1
N 0.029 0.018 International_Tables_Vol_IV_Table_2.3.1
O 0.047 0.032 International_Tables_Vol_IV_Table_2.3.1

loop_
_geom_angle_atom_site_label_1
_geom_angle_atom_site_label_2
_geom_angle_atom_site_label_3
_geom_angle
_geom_angle_site_symmetry_2
C1 C1 C2 119.7(3) 3_656
C1 C1 N1 117.8(3) 3_656
C2 C1 N1 122.5(2) .
C1 C2 C3 118.9(2) .
C2 C3 C4 122.1(3) .
C3 C4 C5 117.1(2) .
C3 C4 C6 121.9(3) .
C5 C4 C6 120.9(2) .
C4 C5 N1 121.5(3) .
C1 N1 C5 117.7(3) .
C4 C6 N2 127.0(2) .
C4 C6 N3 125.3(3) .
N2 C6 N3 107.7(2) .
C6 N2 C7 112.9(2) .
C6 N2 O1 126.0(2) .
C7 N2 O1 120.5(2) .
N2 C7 C8 101.1(2) .
N2 C7 C9 105.7(2) .
N2 C7 C10 109.5(2) .
C8 C7 C9 113.9(2) .
C8 C7 C10 115.9(2) .
C9 C7 C10 109.8(3) .
C7 C8 N3 100.7(2) .
C7 C8 C11 113.9(3) .
C7 C8 C12 115.9(2) .
N3 C8 C11 105.9(2) .
N3 C8 C12 109.0(2) .
C11 C8 C12 110.3(3) .
C6 N3 C8 113.3(2) .
C6 N3 O2 126.4(2) .
C8 N3 O2 119.9(2) .

loop_
_geom_bond_atom_site_label_1
_geom_bond_atom_site_label_2
_geom_bond_distance
_geom_bond_site_symmetry_2
C1 C1 1.488(6) 3_656
C1 C2 1.352(4) .
C1 N1 1.364(4) .
C2 C3 1.349(4) .
C3 C4 1.374(4) .
C4 C5 1.392(4) .
C4 C6 1.465(4) .
C5 N1 1.372(4) .
C6 N2 1.344(4) .
C6 N3 1.345(4) .
N2 C7 1.501(3) .
N2 O1 1.275(3) .
C7 C8 1.548(4) .
C7 C9 1.526(4) .
C7 C10 1.519(4) .
C8 N3 1.498(4) .
C8 C11 1.517(5) .
C8 C12 1.507(4) .
N3 O2 1.280(3) .
